data_1551351
loop_
_publ_author_name
'Brueckner, Tobias'
'Dewhurst, Rian David'
'Dellermann, Theresa'
'M\"uller, Marcel'
'Braunschweig, Holger'

_publ_section_title
;
 Mild Synthesis of Diboryldiborenes by Diboration of B-B Triple Bonds
;
_journal_name_full 'Chemical Science'
_journal_paper_doi 10.1039/C9SC02544H
_journal_year 2019
_chemical_formula_moiety 'C72 H84 B4 N4 O4'
_chemical_formula_sum 'C72 H84 B4 N4 O4'
_chemical_formula_weight 1112.67
_space_group_crystal_system triclinic
_space_group_IT_number 2
_space_group_name_Hall '-P 1'
_space_group_name_H-M_alt 'P -1'
_symmetry_space_group_name_Hall '-P 1'
_symmetry_space_group_name_H-M 'P -1'
_atom_sites_solution_hydrogens geom
_atom_sites_solution_primary dual
_atom_sites_solution_secondary difmap
_audit_creation_method SHELXL-2014/7
_audit_update_record
;
2018-11-29 deposited with the CCDC.    2019-06-10 downloaded from the CCDC.
;
_cell_angle_alpha 88.943(2)
_cell_angle_beta 84.495(2)
_cell_angle_gamma 65.880(2)
_cell_formula_units_Z 1
_cell_length_a 10.5163(5)
_cell_length_b 12.3887(7)
_cell_length_c 13.5117(7)
_cell_measurement_reflns_used 9897
_cell_measurement_temperature 100(2)
_cell_measurement_theta_max 26.66
_cell_measurement_theta_min 2.33
_cell_volume 1598.83(15)
_computing_cell_refinement 'Saint+ ver. V8.37A (Bruker AXS)'
_computing_data_collection 'APEX2 ver. 2014.9 (Bruker AXS)'
_computing_data_reduction 'Saint+ ver. V8.37A (Bruker AXS)'
_computing_molecular_graphics 'ShelXLe (Huebschle et all, 2011)'
_computing_publication_material 'SHELXL-2014/7 (Sheldrick, 2014)'
_computing_structure_refinement 'SHELXL-2014/7 (Sheldrick, 2014)'
_computing_structure_solution 'SHELXT (Sheldrick, 2014)'
_diffrn_ambient_temperature 100(2)
_diffrn_detector 'CMOS area detector (Photon II)'
_diffrn_detector_area_resol_mean 7.5
_diffrn_measured_fraction_theta_full 0.999
_diffrn_measured_fraction_theta_max 0.999
_diffrn_measurement_device_type 'Bruker D8 Quest'
_diffrn_measurement_method '\f and \w scans'
_diffrn_radiation_monochromator 'multi-layer mirror'
_diffrn_radiation_type MoK\a
_diffrn_radiation_wavelength 0.71073
_diffrn_reflns_av_R_equivalents 0.0889
_diffrn_reflns_av_unetI/netI 0.0358
_diffrn_reflns_Laue_measured_fraction_full 0.999
_diffrn_reflns_Laue_measured_fraction_max 0.999
_diffrn_reflns_limit_h_max 13
_diffrn_reflns_limit_h_min -12
_diffrn_reflns_limit_k_max 15
_diffrn_reflns_limit_k_min -15
_diffrn_reflns_limit_l_max 16
_diffrn_reflns_limit_l_min -16
_diffrn_reflns_number 57838
_diffrn_reflns_point_group_measured_fraction_full 0.999
_diffrn_reflns_point_group_measured_fraction_max 0.999
_diffrn_reflns_theta_full 26.000
_diffrn_reflns_theta_max 26.372
_diffrn_reflns_theta_min 2.156
_diffrn_source 'microfocus sealed tube (Incoatec ImS)'
_exptl_absorpt_coefficient_mu 0.070
_exptl_absorpt_correction_T_max 0.7454
_exptl_absorpt_correction_T_min 0.7000
_exptl_absorpt_correction_type multi-scan
_exptl_absorpt_process_details 'SadAbs 2016/2 (Bruker AXS)'
_exptl_crystal_colour red
_exptl_crystal_density_diffrn 1.156
_exptl_crystal_description block
_exptl_crystal_F_000 596
_exptl_crystal_size_max 0.703
_exptl_crystal_size_mid 0.483
_exptl_crystal_size_min 0.130
_refine_diff_density_max 0.362
_refine_diff_density_min -0.477
_refine_diff_density_rms 0.041
_refine_ls_extinction_method none
_refine_ls_goodness_of_fit_ref 1.044
_refine_ls_hydrogen_treatment constr
_refine_ls_matrix_type full
_refine_ls_number_parameters 622
_refine_ls_number_reflns 6531
_refine_ls_number_restraints 1254
_refine_ls_restrained_S_all 1.006
_refine_ls_R_factor_all 0.0716
_refine_ls_R_factor_gt 0.0521
_refine_ls_shift/su_max 0.000
_refine_ls_shift/su_mean 0.000
_refine_ls_structure_factor_coef Fsqd
_refine_ls_weighting_details 'w=1/[\s^2^(Fo^2^)+(0.0577P)^2^+0.6405P] where P=(Fo^2^+2Fc^2^)/3'
_refine_ls_weighting_scheme calc
_refine_ls_wR_factor_gt 0.1251
_refine_ls_wR_factor_ref 0.1358
_reflns_Friedel_coverage 0.000
_reflns_number_gt 4945
_reflns_number_total 6531
_reflns_threshold_expression 'I > 2\s(I)'
_cod_data_source_file c9sc02544h2.cif
_cod_data_source_block 2c
_cod_database_code 1551351
_shelx_shelxl_version_number 2014/7
_shelx_space_group_comment
;
The symmetry employed for this shelxl refinement is uniquely defined
by the following loop, which should always be used as a source of
symmetry information in preference to the above space-group names.
They are only intended as comments.
;

loop_
_space_group_symop_operation_xyz
'x, y, z'
'-x, -y, -z'

loop_
_atom_site_label
_atom_site_type_symbol
_atom_site_fract_x
_atom_site_fract_y
_atom_site_fract_z
_atom_site_U_iso_or_equiv
_atom_site_adp_type
_atom_site_occupancy
_atom_site_site_symmetry_order
_atom_site_calc_flag
_atom_site_refinement_flags_posn
_atom_site_refinement_flags_adp
_atom_site_refinement_flags_occupancy
_atom_site_disorder_assembly
_atom_site_disorder_group
O1 O 0.46531(11) 0.59542(10) 0.74540(7) 0.0259(3) Uani 1 1 d . . . . .
B3 B 0.43091(17) 0.55531(14) 0.65777(12) 0.0196(3) Uani 1 1 d . . . . .
O2 O 0.31317(10) 0.52845(9) 0.68581(7) 0.0227(2) Uani 1 1 d . . . . .
B4 B 0.50732(17) 0.54034(14) 0.54316(12) 0.0184(3) Uani 1 1 d . . . . .
C1 C 0.28216(16) 0.54841(14) 0.78641(11) 0.0233(3) Uani 1 1 d . . . . .
C5 C 0.37350(16) 0.58943(14) 0.82258(11) 0.0250(3) Uani 1 1 d . . . . .
C2 C 0.18223(18) 0.52895(17) 0.84776(12) 0.0354(4) Uani 1 1 d . . . . .
H009 H 0.1201 0.5005 0.8226 0.042 Uiso 1 1 calc R U . . .
C3 C 0.36831(19) 0.61383(17) 0.92218(12) 0.0352(4) Uani 1 1 d . . . . .
H00A H 0.4308 0.6424 0.9467 0.042 Uiso 1 1 calc R U . . .
C4 C 0.2670(2) 0.59472(19) 0.98539(12) 0.0392(4) Uani 1 1 d . . . . .
H00B H 0.2601 0.6105 1.0547 0.047 Uiso 1 1 calc R U . . .
C6 C 0.1763(2) 0.55305(19) 0.94894(13) 0.0413(5) Uani 1 1 d . . . . .
H00I H 0.1086 0.5406 0.9939 0.050 Uiso 1 1 calc R U . . .
N1_1 N 0.5948(5) 0.6910(5) 0.4577(5) 0.0221(8) Uani 0.563(3) 1 d . U P A 1
N2_1 N 0.7334(5) 0.5730(3) 0.5328(4) 0.0215(7) Uani 0.563(3) 1 d . U P A 1
C1_1 C 0.6192(8) 0.5947(7) 0.5134(8) 0.0185(9) Uani 0.563(3) 1 d . U P A 1
C2_1 C 0.8382(4) 0.5992(4) 0.4704(3) 0.0301(8) Uani 0.563(3) 1 d . U P A 1
H2A_1 H 0.8936 0.5360 0.4204 0.036 Uiso 0.563(3) 1 calc R U P A 1
H2AB_1 H 0.9006 0.6202 0.5090 0.036 Uiso 0.563(3) 1 calc R U P A 1
C3_1 C 0.7251(4) 0.7061(4) 0.4268(3) 0.0310(8) Uani 0.563(3) 1 d . U P A 1
H3A_1 H 0.7214 0.7810 0.4542 0.037 Uiso 0.563(3) 1 calc R U P A 1
H3AB_1 H 0.7419 0.7057 0.3534 0.037 Uiso 0.563(3) 1 calc R U P A 1
C4_1 C 0.4607(5) 0.7894(6) 0.4489(4) 0.0241(8) Uani 0.563(3) 1 d . U P A 1
C5_1 C 0.4120(6) 0.8155(7) 0.3554(5) 0.0268(9) Uani 0.563(3) 1 d . U P A 1
C6_1 C 0.2642(5) 0.9077(4) 0.3252(3) 0.0334(8) Uani 0.563(3) 1 d . U P A 1
H6_1 H 0.2385 0.9132 0.2592 0.040 Uiso 0.563(3) 1 calc R U P A 1
C7_1 C 0.1763(4) 0.9790(3) 0.4028(3) 0.0382(7) Uani 0.563(3) 1 d . U P A 1
H7_1 H 0.0898 1.0412 0.3902 0.046 Uiso 0.563(3) 1 calc R U P A 1
C8_1 C 0.2146(4) 0.9595(3) 0.4982(3) 0.0343(7) Uani 0.563(3) 1 d . U P A 1
H8_1 H 0.1535 1.0092 0.5507 0.041 Uiso 0.563(3) 1 calc R U P A 1
C9_1 C 0.3406(4) 0.8689(3) 0.5202(3) 0.0268(6) Uani 0.563(3) 1 d . U P A 1
C10_1 C 0.4798(15) 0.7381(13) 0.2607(10) 0.0257(10) Uani 0.563(3) 1 d . U P A 1
H10_1 H 0.5566 0.6647 0.2824 0.031 Uiso 0.563(3) 1 calc R U P A 1
C11_1 C 0.3839(11) 0.6990(11) 0.2145(7) 0.0335(15) Uani 0.563(3) 1 d . U P A 1
H11A_1 H 0.4344 0.6465 0.1573 0.050 Uiso 0.563(3) 1 calc R U P A 1
H11B_1 H 0.3058 0.7680 0.1923 0.050 Uiso 0.563(3) 1 calc R U P A 1
H11C_1 H 0.3477 0.6563 0.2632 0.050 Uiso 0.563(3) 1 calc R U P A 1
C12_1 C 0.5532(13) 0.8000(10) 0.1847(11) 0.0317(16) Uani 0.563(3) 1 d . U P A 1
H12A_1 H 0.6097 0.7435 0.1313 0.047 Uiso 0.563(3) 1 calc R U P A 1
H12B_1 H 0.6135 0.8258 0.2198 0.047 Uiso 0.563(3) 1 calc R U P A 1
H12C_1 H 0.4814 0.8687 0.1562 0.047 Uiso 0.563(3) 1 calc R U P A 1
C13_1 C 0.3807(4) 0.8561(3) 0.6262(2) 0.0292(6) Uani 0.563(3) 1 d . U P A 1
H13_1 H 0.4586 0.7763 0.6316 0.035 Uiso 0.563(3) 1 calc R U P A 1
C14_1 C 0.2579(4) 0.8649(3) 0.7022(3) 0.0384(8) Uani 0.563(3) 1 d . U P A 1
H14A_1 H 0.2905 0.8482 0.7687 0.058 Uiso 0.563(3) 1 calc R U P A 1
H14B_1 H 0.2217 0.8074 0.6842 0.058 Uiso 0.563(3) 1 calc R U P A 1
H14C_1 H 0.1835 0.9449 0.7022 0.058 Uiso 0.563(3) 1 calc R U P A 1
C15_1 C 0.4338(5) 0.9505(3) 0.6522(3) 0.0458(9) Uani 0.563(3) 1 d . U P A 1
H15A_1 H 0.4665 0.9364 0.7187 0.069 Uiso 0.563(3) 1 calc R U P A 1
H15B_1 H 0.3574 1.0293 0.6509 0.069 Uiso 0.563(3) 1 calc R U P A 1
H15C_1 H 0.5113 0.9456 0.6033 0.069 Uiso 0.563(3) 1 calc R U P A 1
C16_1 C 0.8022(4) 0.4863(3) 0.6040(3) 0.0204(7) Uani 0.563(3) 1 d . U P A 1
C17_1 C 0.8705(5) 0.3666(4) 0.5777(3) 0.0217(8) Uani 0.563(3) 1 d . U P A 1
C18_1 C 0.9435(4) 0.2880(3) 0.6495(3) 0.0261(7) Uani 0.563(3) 1 d . U P A 1
H18_1 H 0.9877 0.2058 0.6334 0.031 Uiso 0.563(3) 1 calc R U P A 1
C19_1 C 0.9531(4) 0.3266(5) 0.7432(3) 0.0247(7) Uani 0.563(3) 1 d . U P A 1
C20_1 C 0.8859(4) 0.4464(4) 0.7653(3) 0.0244(7) Uani 0.563(3) 1 d . U P A 1
H20_1 H 0.8923 0.4741 0.8289 0.029 Uiso 0.563(3) 1 calc R U P A 1
C21_1 C 0.8093(4) 0.5280(4) 0.6984(3) 0.0219(7) Uani 0.563(3) 1 d . U P A 1
C22_1 C 0.7378(4) 0.6576(4) 0.7282(3) 0.0307(9) Uani 0.563(3) 1 d . U P A 1
H22A_1 H 0.7254 0.6658 0.8009 0.046 Uiso 0.563(3) 1 calc R U P A 1
H22B_1 H 0.6461 0.6926 0.7020 0.046 Uiso 0.563(3) 1 calc R U P A 1
H22C_1 H 0.7955 0.6985 0.7010 0.046 Uiso 0.563(3) 1 calc R U P A 1
C23_1 C 0.8695(7) 0.3205(5) 0.4763(5) 0.0293(11) Uani 0.563(3) 1 d . U P A 1
H23A_1 H 0.9458 0.2418 0.4654 0.044 Uiso 0.563(3) 1 calc R U P A 1
H23B_1 H 0.8822 0.3743 0.4261 0.044 Uiso 0.563(3) 1 calc R U P A 1
H23C_1 H 0.7798 0.3154 0.4712 0.044 Uiso 0.563(3) 1 calc R U P A 1
C24_1 C 1.0362(5) 0.2395(4) 0.8173(3) 0.0385(9) Uani 0.563(3) 1 d . U P A 1
H24A_1 H 1.1011 0.2677 0.8435 0.058 Uiso 0.563(3) 1 calc R U P A 1
H24B_1 H 1.0891 0.1621 0.7843 0.058 Uiso 0.563(3) 1 calc R U P A 1
H24C_1 H 0.9721 0.2323 0.8720 0.058 Uiso 0.563(3) 1 calc R U P A 1
N1_11 N 0.5625(6) 0.7110(6) 0.4573(6) 0.0197(9) Uani 0.437(3) 1 d . U P A 2
N2_11 N 0.7593(6) 0.5365(4) 0.5244(5) 0.0213(8) Uani 0.437(3) 1 d . U P A 2
C1_11 C 0.5964(10) 0.6107(10) 0.5111(11) 0.0199(11) Uani 0.437(3) 1 d . U P A 2
C2_11 C 0.6799(5) 0.7474(4) 0.4398(4) 0.0230(9) Uani 0.437(3) 1 d . U P A 2
H2A_11 H 0.6583 0.8233 0.4747 0.028 Uiso 0.437(3) 1 calc R U P A 2
H2AB_11 H 0.7018 0.7556 0.3679 0.028 Uiso 0.437(3) 1 calc R U P A 2
C3_11 C 0.7996(5) 0.6475(4) 0.4822(4) 0.0223(8) Uani 0.437(3) 1 d . U P A 2
H3A_11 H 0.8306 0.6793 0.5374 0.027 Uiso 0.437(3) 1 calc R U P A 2
H3AB_11 H 0.8792 0.6159 0.4300 0.027 Uiso 0.437(3) 1 calc R U P A 2
C4_11 C 0.4250(6) 0.7953(7) 0.4389(6) 0.0222(9) Uani 0.437(3) 1 d . U P A 2
C5_11 C 0.3882(8) 0.8153(9) 0.3410(6) 0.0246(10) Uani 0.437(3) 1 d . U P A 2
C6_11 C 0.2946(6) 0.9197(5) 0.3502(4) 0.0333(10) Uani 0.437(3) 1 d . U P A 2
H6_11 H 0.2639 0.9552 0.2890 0.040 Uiso 0.437(3) 1 calc R U P A 2
C7_11 C 0.2294(5) 0.9913(4) 0.4324(4) 0.0382(8) Uani 0.437(3) 1 d . U P A 2
H7_11 H 0.1485 1.0623 0.4263 0.046 Uiso 0.437(3) 1 calc R U P A 2
C8_11 C 0.2802(5) 0.9607(4) 0.5234(3) 0.0336(8) Uani 0.437(3) 1 d . U P A 2
H8_11 H 0.2318 1.0101 0.5798 0.040 Uiso 0.437(3) 1 calc R U P A 2
C9_11 C 0.4002(5) 0.8599(4) 0.5354(3) 0.0277(8) Uani 0.437(3) 1 d . U P A 2
C10_11 C 0.489(2) 0.7430(17) 0.2562(13) 0.0263(12) Uani 0.437(3) 1 d . U P A 2
H10_11 H 0.5734 0.6796 0.2815 0.032 Uiso 0.437(3) 1 calc R U P A 2
C11_11 C 0.4061(14) 0.6865(14) 0.1942(9) 0.0300(18) Uani 0.437(3) 1 d . U P A 2
H11A_11 H 0.4706 0.6338 0.1413 0.045 Uiso 0.437(3) 1 calc R U P A 2
H11B_11 H 0.3293 0.7501 0.1649 0.045 Uiso 0.437(3) 1 calc R U P A 2
H11C_11 H 0.3682 0.6414 0.2390 0.045 Uiso 0.437(3) 1 calc R U P A 2
C12_11 C 0.5290(16) 0.8189(14) 0.1880(14) 0.0311(19) Uani 0.437(3) 1 d . U P A 2
H12A_11 H 0.5853 0.7723 0.1293 0.047 Uiso 0.437(3) 1 calc R U P A 2
H12B_11 H 0.5839 0.8523 0.2214 0.047 Uiso 0.437(3) 1 calc R U P A 2
H12C_11 H 0.4446 0.8832 0.1674 0.047 Uiso 0.437(3) 1 calc R U P A 2
C13_11 C 0.4577(6) 0.8350(4) 0.6363(3) 0.0348(9) Uani 0.437(3) 1 d . U P A 2
H13_11 H 0.5215 0.7491 0.6369 0.042 Uiso 0.437(3) 1 calc R U P A 2
C14_11 C 0.3442(7) 0.8597(5) 0.7230(4) 0.0615(15) Uani 0.437(3) 1 d . U P A 2
H14A_11 H 0.3880 0.8304 0.7844 0.092 Uiso 0.437(3) 1 calc R U P A 2
H14B_11 H 0.2842 0.8193 0.7101 0.092 Uiso 0.437(3) 1 calc R U P A 2
H14C_11 H 0.2875 0.9450 0.7299 0.092 Uiso 0.437(3) 1 calc R U P A 2
C15_11 C 0.5451(8) 0.9054(5) 0.6499(4) 0.0582(14) Uani 0.437(3) 1 d . U P A 2
H15A_11 H 0.5777 0.8922 0.7164 0.087 Uiso 0.437(3) 1 calc R U P A 2
H15B_11 H 0.4877 0.9898 0.6424 0.087 Uiso 0.437(3) 1 calc R U P A 2
H15C_11 H 0.6259 0.8794 0.5997 0.087 Uiso 0.437(3) 1 calc R U P A 2
C16_11 C 0.8246(6) 0.4452(5) 0.5942(4) 0.0219(9) Uani 0.437(3) 1 d . U P A 2
C17_11 C 0.8793(6) 0.3265(5) 0.5667(5) 0.0242(10) Uani 0.437(3) 1 d . U P A 2
C18_11 C 0.9531(6) 0.2431(5) 0.6337(4) 0.0295(9) Uani 0.437(3) 1 d . U P A 2
H18_11 H 0.9903 0.1616 0.6155 0.035 Uiso 0.437(3) 1 calc R U P A 2
C19_11 C 0.9741(5) 0.2760(5) 0.7271(4) 0.0291(9) Uani 0.437(3) 1 d . U P A 2
C20_11 C 0.9195(5) 0.3938(6) 0.7532(4) 0.0260(9) Uani 0.437(3) 1 d . U P A 2
H20_11 H 0.9331 0.4167 0.8167 0.031 Uiso 0.437(3) 1 calc R U P A 2
C21_11 C 0.8441(5) 0.4813(5) 0.6885(4) 0.0255(9) Uani 0.437(3) 1 d . U P A 2
C22_11 C 0.7850(6) 0.6088(5) 0.7219(4) 0.0301(11) Uani 0.437(3) 1 d . U P A 2
H22A_11 H 0.8425 0.6193 0.7707 0.045 Uiso 0.437(3) 1 calc R U P A 2
H22B_11 H 0.6889 0.6322 0.7523 0.045 Uiso 0.437(3) 1 calc R U P A 2
H22C_11 H 0.7851 0.6583 0.6644 0.045 Uiso 0.437(3) 1 calc R U P A 2
C23_11 C 0.8627(9) 0.2859(6) 0.4672(6) 0.0301(13) Uani 0.437(3) 1 d . U P A 2
H23A_11 H 0.9040 0.1992 0.4637 0.045 Uiso 0.437(3) 1 calc R U P A 2
H23B_11 H 0.9103 0.3159 0.4151 0.045 Uiso 0.437(3) 1 calc R U P A 2
H23C_11 H 0.7630 0.3158 0.4577 0.045 Uiso 0.437(3) 1 calc R U P A 2
C24_11 C 1.0558(7) 0.1843(6) 0.7994(5) 0.0470(14) Uani 0.437(3) 1 d . U P A 2
H24A_11 H 1.0196 0.2135 0.8678 0.070 Uiso 0.437(3) 1 calc R U P A 2
H24B_11 H 1.1550 0.1700 0.7888 0.070 Uiso 0.437(3) 1 calc R U P A 2
H24C_11 H 1.0458 0.1104 0.7885 0.070 Uiso 0.437(3) 1 calc R U P A 2
C1_3 C 0.2905(8) 0.9866(8) -0.0035(5) 0.078(2) Uiso 0.5 1 d . . P B 3
H1_3 H 0.3686 0.9347 -0.0456 0.094 Uiso 0.5 1 calc R U P B 3
C2_3 C 0.1874(8) 0.9546(5) 0.0296(5) 0.0612(15) Uiso 0.5 1 d . . P B 3
H2_3 H 0.1888 0.8808 0.0103 0.073 Uiso 0.5 1 calc R U P B 3
C3_3 C 0.0793(7) 1.0319(7) 0.0924(5) 0.0665(15) Uiso 0.5 1 d . . P B 3
H3_3 H 0.0095 1.0059 0.1182 0.080 Uiso 0.5 1 calc R U P B 3
C4_3 C 0.0621(7) 1.1429(6) 0.1217(4) 0.0652(14) Uiso 0.5 1 d . . P B 3
H4_3 H -0.0156 1.1931 0.1649 0.078 Uiso 0.5 1 calc R U P B 3
C5_3 C 0.1662(9) 1.1748(6) 0.0834(6) 0.0729(18) Uiso 0.5 1 d . . P B 3
H5_3 H 0.1591 1.2520 0.0975 0.087 Uiso 0.5 1 calc R U P B 3
C6_3 C 0.2816(7) 1.0980(8) 0.0248(5) 0.0669(15) Uiso 0.5 1 d . . P B 3
H6_3 H 0.3556 1.1208 0.0034 0.080 Uiso 0.5 1 calc R U P B 3
C1_13 C 0.2427(7) 1.1504(6) 0.0499(4) 0.0509(11) Uiso 0.5 1 d . . P C 4
H1_13 H 0.2768 1.2107 0.0457 0.061 Uiso 0.5 1 calc R U P C 4
C2_13 C 0.2623(7) 0.9604(5) 0.0002(4) 0.0475(13) Uiso 0.5 1 d . . P C 4
H2_13 H 0.3088 0.8906 -0.0399 0.057 Uiso 0.5 1 calc R U P C 4
C3_13 C 0.1456(7) 0.9728(6) 0.0640(5) 0.0563(14) Uiso 0.5 1 d . . P C 4
H3_13 H 0.1154 0.9102 0.0695 0.068 Uiso 0.5 1 calc R U P C 4
C4_13 C 0.0727(7) 1.0765(7) 0.1198(5) 0.0650(15) Uiso 0.5 1 d . . P C 4
H4_13 H -0.0093 1.0872 0.1621 0.078 Uiso 0.5 1 calc R U P C 4
C5_13 C 0.1238(8) 1.1650(6) 0.1119(5) 0.0642(15) Uiso 0.5 1 d . . P C 4
H5_13 H 0.0759 1.2364 0.1499 0.077 Uiso 0.5 1 calc R U P C 4
C6_13 C 0.3112(5) 1.0465(6) -0.0058(4) 0.0475(11) Uiso 0.5 1 d . . P C 4
H6_13 H 0.3930 1.0353 -0.0486 0.057 Uiso 0.5 1 calc R U P C 4

loop_
_atom_site_aniso_label
_atom_site_aniso_U_11
_atom_site_aniso_U_22
_atom_site_aniso_U_33
_atom_site_aniso_U_23
_atom_site_aniso_U_13
_atom_site_aniso_U_12
O1 0.0296(6) 0.0385(6) 0.0193(5) -0.0042(4) 0.0022(4) -0.0244(5)
B3 0.0198(8) 0.0204(8) 0.0221(8) -0.0008(6) -0.0019(6) -0.0116(7)
O2 0.0220(5) 0.0331(6) 0.0178(5) -0.0032(4) 0.0013(4) -0.0168(5)
B4 0.0178(7) 0.0218(8) 0.0198(8) -0.0004(6) -0.0012(6) -0.0122(7)
C1 0.0239(8) 0.0309(8) 0.0175(7) -0.0019(6) 0.0001(6) -0.0138(7)
C5 0.0266(8) 0.0320(8) 0.0216(7) -0.0021(6) 0.0020(6) -0.0180(7)
C2 0.0323(9) 0.0589(12) 0.0263(8) -0.0039(8) 0.0025(7) -0.0311(9)
C3 0.0386(10) 0.0551(11) 0.0229(8) -0.0073(8) -0.0006(7) -0.0306(9)
C4 0.0435(10) 0.0638(13) 0.0180(8) -0.0070(8) 0.0039(7) -0.0308(10)
C6 0.0393(10) 0.0710(14) 0.0240(8) -0.0047(8) 0.0083(7) -0.0353(10)
N1_1 0.0219(17) 0.0269(16) 0.0231(11) 0.0017(12) -0.0018(14) -0.0156(13)
N2_1 0.0204(15) 0.0273(16) 0.0227(12) 0.0028(13) -0.0028(11) -0.0157(13)
C1_1 0.022(2) 0.026(2) 0.0136(13) -0.0019(15) -0.0007(16) -0.0166(16)
C2_1 0.0242(17) 0.0417(19) 0.0327(15) 0.0086(16) -0.0041(13) -0.0218(15)
C3_1 0.0269(18) 0.040(2) 0.0354(15) 0.0071(15) -0.0021(14) -0.0241(15)
C4_1 0.0281(18) 0.0212(12) 0.0279(14) 0.0000(11) 0.0013(13) -0.0159(15)
C5_1 0.0263(17) 0.0236(12) 0.0333(17) 0.0028(13) -0.0005(13) -0.0135(14)
C6_1 0.0340(17) 0.0237(14) 0.0405(18) 0.0000(13) -0.0079(13) -0.0089(12)
C7_1 0.0345(16) 0.0270(14) 0.0457(16) -0.0001(12) -0.0061(13) -0.0045(12)
C8_1 0.0333(15) 0.0239(13) 0.0405(15) -0.0054(11) -0.0002(13) -0.0066(12)
C9_1 0.0316(14) 0.0221(12) 0.0304(13) -0.0002(10) 0.0005(11) -0.0154(12)
C10_1 0.0249(19) 0.0263(16) 0.0292(16) 0.0067(13) -0.0002(14) -0.0146(13)
C11_1 0.030(3) 0.036(3) 0.038(3) 0.002(2) -0.006(2) -0.016(2)
C12_1 0.029(4) 0.031(3) 0.033(2) 0.009(2) -0.001(2) -0.012(3)
C13_1 0.0380(15) 0.0226(13) 0.0288(13) -0.0028(10) 0.0023(13) -0.0152(13)
C14_1 0.046(2) 0.0348(18) 0.0298(16) -0.0012(13) 0.0073(15) -0.0136(16)
C15_1 0.074(2) 0.0401(19) 0.0367(17) -0.0027(14) -0.0033(17) -0.0376(18)
C16_1 0.0154(14) 0.0278(17) 0.0240(13) 0.0006(13) -0.0005(10) -0.0151(13)
C17_1 0.0164(13) 0.029(2) 0.0252(14) 0.0003(15) -0.0026(10) -0.0152(16)
C18_1 0.0191(12) 0.0310(17) 0.0296(15) 0.0001(14) -0.0002(11) -0.0122(14)
C19_1 0.0198(14) 0.0330(19) 0.0243(13) 0.0021(15) -0.0010(11) -0.0141(16)
C20_1 0.0207(15) 0.0343(17) 0.0229(13) 0.0017(13) -0.0015(11) -0.0163(13)
C21_1 0.0180(15) 0.0293(18) 0.0238(13) -0.0007(14) -0.0009(11) -0.0153(14)
C22_1 0.031(2) 0.030(2) 0.0348(18) -0.0055(17) -0.0045(17) -0.0156(16)
C23_1 0.0200(17) 0.033(3) 0.035(2) -0.0057(19) -0.0040(13) -0.0095(19)
C24_1 0.034(2) 0.048(2) 0.0328(19) 0.0107(19) -0.0047(15) -0.016(2)
N1_11 0.0215(19) 0.0247(18) 0.0216(13) 0.0016(14) -0.0017(16) -0.0183(15)
N2_11 0.0170(17) 0.0300(19) 0.0231(14) 0.0030(16) -0.0021(12) -0.0160(15)
C1_11 0.018(2) 0.028(2) 0.0180(16) -0.0030(17) -0.0052(17) -0.0126(17)
C2_11 0.0178(19) 0.0248(19) 0.0305(17) 0.0028(15) 0.0001(15) -0.0134(15)
C3_11 0.0176(18) 0.0253(19) 0.0295(16) 0.0040(16) 0.0004(14) -0.0149(15)
C4_11 0.0227(18) 0.0207(14) 0.0296(15) 0.0004(12) -0.0050(14) -0.0149(15)
C5_11 0.0275(19) 0.0222(13) 0.0306(17) 0.0013(13) -0.0078(13) -0.0159(14)
C6_11 0.0320(19) 0.0263(16) 0.043(2) 0.0042(15) -0.0091(15) -0.0118(14)
C7_11 0.0344(17) 0.0263(15) 0.0493(18) -0.0013(14) -0.0032(15) -0.0079(14)
C8_11 0.0335(17) 0.0240(15) 0.0426(17) -0.0046(13) 0.0026(14) -0.0123(14)
C9_11 0.0323(16) 0.0214(13) 0.0343(15) -0.0025(11) 0.0005(14) -0.0166(14)
C10_11 0.025(2) 0.028(2) 0.030(2) -0.0017(17) -0.0075(18) -0.0136(16)
C11_11 0.026(4) 0.030(3) 0.033(4) -0.002(3) -0.010(3) -0.010(3)
C12_11 0.026(4) 0.036(4) 0.030(3) -0.002(3) -0.001(3) -0.012(3)
C13_11 0.051(2) 0.0272(18) 0.0283(16) -0.0051(14) 0.0004(17) -0.0185(18)
C14_11 0.076(3) 0.041(2) 0.043(2) -0.002(2) 0.014(2) -0.002(3)
C15_11 0.095(4) 0.045(3) 0.055(3) 0.006(2) -0.029(3) -0.046(3)
C16_11 0.0180(16) 0.031(2) 0.0219(15) 0.0039(17) -0.0036(13) -0.0147(16)
C17_11 0.0146(14) 0.031(2) 0.0311(17) 0.0010(17) 0.0000(12) -0.0139(17)
C18_11 0.0195(15) 0.036(2) 0.0328(17) 0.0045(17) -0.0036(13) -0.0115(18)
C19_11 0.0206(16) 0.038(2) 0.0305(17) 0.0062(17) -0.0012(13) -0.0142(17)
C20_11 0.0200(18) 0.036(2) 0.0245(16) 0.0027(19) -0.0043(13) -0.0141(18)
C21_11 0.0195(17) 0.034(2) 0.0273(15) 0.0007(16) -0.0013(13) -0.0154(15)
C22_11 0.027(3) 0.037(3) 0.031(2) -0.001(2) -0.0062(19) -0.016(2)
C23_11 0.021(2) 0.035(3) 0.033(2) -0.002(2) -0.0039(17) -0.009(3)
C24_11 0.038(3) 0.054(3) 0.039(3) 0.015(3) -0.007(2) -0.010(3)

loop_
_atom_type_symbol
_atom_type_description
_atom_type_scat_dispersion_real
_atom_type_scat_dispersion_imag
_atom_type_scat_source
C C 0.0033 0.0016 'International Tables Vol C Tables 4.2.6.8 and 6.1.1.4'
H H 0.0000 0.0000 'International Tables Vol C Tables 4.2.6.8 and 6.1.1.4'
B B 0.0013 0.0007 'International Tables Vol C Tables 4.2.6.8 and 6.1.1.4'
N N 0.0061 0.0033 'International Tables Vol C Tables 4.2.6.8 and 6.1.1.4'
O O 0.0106 0.0060 'International Tables Vol C Tables 4.2.6.8 and 6.1.1.4'

loop_
_geom_angle_atom_site_label_1
_geom_angle_atom_site_label_2
_geom_angle_atom_site_label_3
_geom_angle
_geom_angle_site_symmetry_1
_geom_angle_site_symmetry_3
C5 O1 B3 107.11(11) . .
O2 B3 O1 107.09(12) . .
O2 B3 B4 123.95(12) . .
O1 B3 B4 128.96(12) . .
C1 O2 B3 107.16(11) . .
C1_11 B4 B4 115.1(5) . 2_666
C1_1 B4 B4 113.9(4) . 2_666
C1_11 B4 B3 120.0(5) . .
C1_1 B4 B3 120.9(4) . .
B4 B4 B3 124.82(15) 2_666 .
O2 C1 C2 128.52(14) . .
O2 C1 C5 109.43(12) . .
C2 C1 C5 122.00(14) . .
O1 C5 C3 129.02(14) . .
O1 C5 C1 109.18(13) . .
C3 C5 C1 121.76(14) . .
C1 C2 C6 116.72(15) . .
C1 C2 H009 121.6 . .
C6 C2 H009 121.6 . .
C5 C3 C4 116.86(15) . .
C5 C3 H00A 121.6 . .
C4 C3 H00A 121.6 . .
C6 C4 C3 121.20(15) . .
C6 C4 H00B 119.4 . .
C3 C4 H00B 119.4 . .
C4 C6 C2 121.46(15) . .
C4 C6 H00I 119.3 . .
C2 C6 H00I 119.3 . .
C1_1 N1_1 C4_1 127.0(5) . .
C1_1 N1_1 C3_1 111.7(4) . .
C4_1 N1_1 C3_1 119.2(5) . .
C1_1 N2_1 C16_1 123.2(7) . .
C1_1 N2_1 C2_1 125.2(7) . .
C16_1 N2_1 C2_1 109.0(4) . .
N2_1 C1_1 N1_1 100.8(8) . .
N2_1 C1_1 B4 134.6(8) . .
N1_1 C1_1 B4 124.4(5) . .
N2_1 C2_1 C3_1 91.6(3) . .
N2_1 C2_1 H2A_1 113.4 . .
C3_1 C2_1 H2A_1 113.4 . .
N2_1 C2_1 H2AB_1 113.4 . .
C3_1 C2_1 H2AB_1 113.4 . .
H2A_1 C2_1 H2AB_1 110.7 . .
N1_1 C3_1 C2_1 103.4(3) . .
N1_1 C3_1 H3A_1 111.1 . .
C2_1 C3_1 H3A_1 111.1 . .
N1_1 C3_1 H3AB_1 111.1 . .
C2_1 C3_1 H3AB_1 111.1 . .
H3A_1 C3_1 H3AB_1 109.0 . .
C5_1 C4_1 N1_1 118.8(5) . .
C5_1 C4_1 C9_1 104.8(4) . .
N1_1 C4_1 C9_1 135.9(5) . .
C4_1 C5_1 C10_1 124.9(8) . .
C4_1 C5_1 C6_1 129.6(5) . .
C10_1 C5_1 C6_1 104.0(7) . .
C7_1 C6_1 C5_1 114.7(4) . .
C7_1 C6_1 H6_1 122.7 . .
C5_1 C6_1 H6_1 122.7 . .
C8_1 C7_1 C6_1 119.8(3) . .
C8_1 C7_1 H7_1 120.1 . .
C6_1 C7_1 H7_1 120.1 . .
C7_1 C8_1 C9_1 122.1(3) . .
C7_1 C8_1 H8_1 119.0 . .
C9_1 C8_1 H8_1 119.0 . .
C8_1 C9_1 C4_1 128.3(4) . .
C8_1 C9_1 C13_1 119.6(3) . .
C4_1 C9_1 C13_1 111.2(3) . .
C11_1 C10_1 C5_1 113.4(9) . .
C11_1 C10_1 C12_1 113.2(12) . .
C5_1 C10_1 C12_1 111.1(11) . .
C11_1 C10_1 H10_1 106.2 . .
C5_1 C10_1 H10_1 106.2 . .
C12_1 C10_1 H10_1 106.2 . .
C10_1 C11_1 H11A_1 109.5 . .
C10_1 C11_1 H11B_1 109.5 . .
H11A_1 C11_1 H11B_1 109.5 . .
C10_1 C11_1 H11C_1 109.5 . .
H11A_1 C11_1 H11C_1 109.5 . .
H11B_1 C11_1 H11C_1 109.5 . .
C10_1 C12_1 H12A_1 109.5 . .
C10_1 C12_1 H12B_1 109.5 . .
H12A_1 C12_1 H12B_1 109.5 . .
C10_1 C12_1 H12C_1 109.5 . .
H12A_1 C12_1 H12C_1 109.5 . .
H12B_1 C12_1 H12C_1 109.5 . .
C9_1 C13_1 C14_1 112.0(3) . .
C9_1 C13_1 C15_1 110.9(3) . .
C14_1 C13_1 C15_1 109.4(3) . .
C9_1 C13_1 H13_1 108.1 . .
C14_1 C13_1 H13_1 108.1 . .
C15_1 C13_1 H13_1 108.1 . .
C13_1 C14_1 H14A_1 109.5 . .
C13_1 C14_1 H14B_1 109.5 . .
H14A_1 C14_1 H14B_1 109.5 . .
C13_1 C14_1 H14C_1 109.5 . .
H14A_1 C14_1 H14C_1 109.5 . .
H14B_1 C14_1 H14C_1 109.5 . .
C13_1 C15_1 H15A_1 109.5 . .
C13_1 C15_1 H15B_1 109.5 . .
H15A_1 C15_1 H15B_1 109.5 . .
C13_1 C15_1 H15C_1 109.5 . .
H15A_1 C15_1 H15C_1 109.5 . .
H15B_1 C15_1 H15C_1 109.5 . .
C17_1 C16_1 C21_1 121.1(4) . .
C17_1 C16_1 N2_1 121.3(3) . .
C21_1 C16_1 N2_1 117.3(3) . .
C16_1 C17_1 C18_1 118.0(4) . .
C16_1 C17_1 C23_1 122.2(4) . .
C18_1 C17_1 C23_1 119.8(4) . .
C19_1 C18_1 C17_1 122.1(4) . .
C19_1 C18_1 H18_1 118.9 . .
C17_1 C18_1 H18_1 118.9 . .
C20_1 C19_1 C18_1 117.8(4) . .
C20_1 C19_1 C24_1 121.7(4) . .
C18_1 C19_1 C24_1 120.5(4) . .
C19_1 C20_1 C21_1 122.7(3) . .
C19_1 C20_1 H20_1 118.6 . .
C21_1 C20_1 H20_1 118.6 . .
C20_1 C21_1 C16_1 118.2(4) . .
C20_1 C21_1 C22_1 119.7(3) . .
C16_1 C21_1 C22_1 122.1(3) . .
C21_1 C22_1 H22A_1 109.5 . .
C21_1 C22_1 H22B_1 109.5 . .
H22A_1 C22_1 H22B_1 109.5 . .
C21_1 C22_1 H22C_1 109.5 . .
H22A_1 C22_1 H22C_1 109.5 . .
H22B_1 C22_1 H22C_1 109.5 . .
C17_1 C23_1 H23A_1 109.5 . .
C17_1 C23_1 H23B_1 109.5 . .
H23A_1 C23_1 H23B_1 109.5 . .
C17_1 C23_1 H23C_1 109.5 . .
H23A_1 C23_1 H23C_1 109.5 . .
H23B_1 C23_1 H23C_1 109.5 . .
C19_1 C24_1 H24A_1 109.5 . .
C19_1 C24_1 H24B_1 109.5 . .
H24A_1 C24_1 H24B_1 109.5 . .
C19_1 C24_1 H24C_1 109.5 . .
H24A_1 C24_1 H24C_1 109.5 . .
H24B_1 C24_1 H24C_1 109.5 . .
C1_11 N1_11 C4_11 127.6(7) . .
C1_11 N1_11 C2_11 112.3(6) . .
C4_11 N1_11 C2_11 118.1(6) . .
C16_11 N2_11 C1_11 129.7(7) . .
C16_11 N2_11 C3_11 130.7(5) . .
C1_11 N2_11 C3_11 91.9(6) . .
N1_11 C1_11 B4 129.5(7) . .
N1_11 C1_11 N2_11 116.9(9) . .
B4 C1_11 N2_11 112.2(8) . .
N1_11 C2_11 C3_11 103.4(4) . .
N1_11 C2_11 H2A_11 111.1 . .
C3_11 C2_11 H2A_11 111.1 . .
N1_11 C2_11 H2AB_11 111.1 . .
C3_11 C2_11 H2AB_11 111.1 . .
H2A_11 C2_11 H2AB_11 109.0 . .
C2_11 C3_11 N2_11 113.8(4) . .
C2_11 C3_11 H3A_11 108.8 . .
N2_11 C3_11 H3A_11 108.8 . .
C2_11 C3_11 H3AB_11 108.8 . .
N2_11 C3_11 H3AB_11 108.8 . .
H3A_11 C3_11 H3AB_11 107.7 . .
C5_11 C4_11 N1_11 119.7(6) . .
C5_11 C4_11 C9_11 140.4(7) . .
N1_11 C4_11 C9_11 94.1(5) . .
C6_11 C5_11 C4_11 100.4(7) . .
C6_11 C5_11 C10_11 134.4(10) . .
C4_11 C5_11 C10_11 120.0(10) . .
C5_11 C6_11 C7_11 131.8(7) . .
C5_11 C6_11 H6_11 114.1 . .
C7_11 C6_11 H6_11 114.1 . .
C6_11 C7_11 C8_11 120.3(4) . .
C6_11 C7_11 H7_11 119.8 . .
C8_11 C7_11 H7_11 119.8 . .
C7_11 C8_11 C9_11 121.9(4) . .
C7_11 C8_11 H8_11 119.1 . .
C9_11 C8_11 H8_11 119.1 . .
C8_11 C9_11 C4_11 102.5(4) . .
C8_11 C9_11 C13_11 119.7(4) . .
C4_11 C9_11 C13_11 137.2(5) . .
C12_11 C10_11 C5_11 110.5(15) . .
C12_11 C10_11 C11_11 106.5(15) . .
C5_11 C10_11 C11_11 107.1(11) . .
C12_11 C10_11 H10_11 110.9 . .
C5_11 C10_11 H10_11 110.9 . .
C11_11 C10_11 H10_11 110.9 . .
C10_11 C11_11 H11A_11 109.5 . .
C10_11 C11_11 H11B_11 109.5 . .
H11A_11 C11_11 H11B_11 109.5 . .
C10_11 C11_11 H11C_11 109.5 . .
H11A_11 C11_11 H11C_11 109.5 . .
H11B_11 C11_11 H11C_11 109.5 . .
C10_11 C12_11 H12A_11 109.5 . .
C10_11 C12_11 H12B_11 109.5 . .
H12A_11 C12_11 H12B_11 109.5 . .
C10_11 C12_11 H12C_11 109.5 . .
H12A_11 C12_11 H12C_11 109.5 . .
H12B_11 C12_11 H12C_11 109.5 . .
C9_11 C13_11 C15_11 109.9(4) . .
C9_11 C13_11 C14_11 113.3(5) . .
C15_11 C13_11 C14_11 110.7(5) . .
C9_11 C13_11 H13_11 107.6 . .
C15_11 C13_11 H13_11 107.6 . .
C14_11 C13_11 H13_11 107.6 . .
C13_11 C14_11 H14A_11 109.5 . .
C13_11 C14_11 H14B_11 109.5 . .
H14A_11 C14_11 H14B_11 109.5 . .
C13_11 C14_11 H14C_11 109.5 . .
H14A_11 C14_11 H14C_11 109.5 . .
H14B_11 C14_11 H14C_11 109.5 . .
C13_11 C15_11 H15A_11 109.5 . .
C13_11 C15_11 H15B_11 109.5 . .
H15A_11 C15_11 H15B_11 109.5 . .
C13_11 C15_11 H15C_11 109.5 . .
H15A_11 C15_11 H15C_11 109.5 . .
H15B_11 C15_11 H15C_11 109.5 . .
C17_11 C16_11 C21_11 120.8(5) . .
C17_11 C16_11 N2_11 121.3(5) . .
C21_11 C16_11 N2_11 117.6(5) . .
C16_11 C17_11 C18_11 118.7(5) . .
C16_11 C17_11 C23_11 122.0(5) . .
C18_11 C17_11 C23_11 119.3(5) . .
C17_11 C18_11 C19_11 121.8(5) . .
C17_11 C18_11 H18_11 119.1 . .
C19_11 C18_11 H18_11 119.1 . .
C20_11 C19_11 C18_11 118.8(5) . .
C20_11 C19_11 C24_11 119.7(5) . .
C18_11 C19_11 C24_11 121.5(5) . .
C19_11 C20_11 C21_11 121.6(5) . .
C19_11 C20_11 H20_11 119.2 . .
C21_11 C20_11 H20_11 119.2 . .
C20_11 C21_11 C16_11 118.3(5) . .
C20_11 C21_11 C22_11 119.1(5) . .
C16_11 C21_11 C22_11 122.5(5) . .
C21_11 C22_11 H22A_11 109.5 . .
C21_11 C22_11 H22B_11 109.5 . .
H22A_11 C22_11 H22B_11 109.5 . .
C21_11 C22_11 H22C_11 109.5 . .
H22A_11 C22_11 H22C_11 109.5 . .
H22B_11 C22_11 H22C_11 109.5 . .
C17_11 C23_11 H23A_11 109.5 . .
C17_11 C23_11 H23B_11 109.5 . .
H23A_11 C23_11 H23B_11 109.5 . .
C17_11 C23_11 H23C_11 109.5 . .
H23A_11 C23_11 H23C_11 109.5 . .
H23B_11 C23_11 H23C_11 109.5 . .
C19_11 C24_11 H24A_11 109.5 . .
C19_11 C24_11 H24B_11 109.5 . .
H24A_11 C24_11 H24B_11 109.5 . .
C19_11 C24_11 H24C_11 109.5 . .
H24A_11 C24_11 H24C_11 109.5 . .
H24B_11 C24_11 H24C_11 109.5 . .
C2_3 C1_3 C6_3 118.9(7) . .
C2_3 C1_3 H1_3 120.6 . .
C6_3 C1_3 H1_3 120.6 . .
C1_3 C2_3 C3_3 117.9(6) . .
C1_3 C2_3 H2_3 121.0 . .
C3_3 C2_3 H2_3 121.0 . .
C4_3 C3_3 C2_3 126.4(6) . .
C4_3 C3_3 H3_3 116.8 . .
C2_3 C3_3 H3_3 116.8 . .
C5_3 C4_3 C3_3 114.2(6) . .
C5_3 C4_3 H4_3 122.9 . .
C3_3 C4_3 H4_3 122.9 . .
C4_3 C5_3 C6_3 121.8(6) . .
C4_3 C5_3 H5_3 119.1 . .
C6_3 C5_3 H5_3 119.1 . .
C5_3 C6_3 C1_3 120.6(6) . .
C5_3 C6_3 H6_3 119.7 . .
C1_3 C6_3 H6_3 119.7 . .
C6_13 C1_13 C5_13 118.9(5) . .
C6_13 C1_13 H1_13 120.5 . .
C5_13 C1_13 H1_13 120.5 . .
C6_13 C2_13 C3_13 121.1(5) . .
C6_13 C2_13 H2_13 119.5 . .
C3_13 C2_13 H2_13 119.5 . .
C2_13 C3_13 C4_13 120.2(5) . .
C2_13 C3_13 H3_13 119.9 . .
C4_13 C3_13 H3_13 119.9 . .
C3_13 C4_13 C5_13 118.0(6) . .
C3_13 C4_13 H4_13 121.0 . .
C5_13 C4_13 H4_13 121.0 . .
C1_13 C5_13 C4_13 121.4(6) . .
C1_13 C5_13 H5_13 119.3 . .
C4_13 C5_13 H5_13 119.3 . .
C2_13 C6_13 C1_13 120.4(4) . .
C2_13 C6_13 H6_13 119.8 . .
C1_13 C6_13 H6_13 119.8 . .

loop_
_geom_bond_atom_site_label_1
_geom_bond_atom_site_label_2
_geom_bond_distance
_geom_bond_site_symmetry_2
O1 C5 1.3739(17) .
O1 B3 1.4250(19) .
B3 O2 1.4247(18) .
B3 B4 1.652(2) .
O2 C1 1.3699(17) .
B4 C1_11 1.550(14) .
B4 C1_1 1.596(10) .
B4 B4 1.608(3) 2_666
C1 C2 1.372(2) .
C1 C5 1.385(2) .
C5 C3 1.376(2) .
C2 C6 1.395(2) .
C2 H009 0.9500 .
C3 C4 1.394(2) .
C3 H00A 0.9500 .
C4 C6 1.386(3) .
C4 H00B 0.9500 .
C6 H00I 0.9500 .
N1_1 C1_1 1.344(9) .
N1_1 C4_1 1.454(5) .
N1_1 C3_1 1.478(6) .
N2_1 C1_1 1.173(11) .
N2_1 C16_1 1.437(5) .
N2_1 C2_1 1.461(7) .
C2_1 C3_1 1.529(5) .
C2_1 H2A_1 0.9900 .
C2_1 H2AB_1 0.9900 .
C3_1 H3A_1 0.9900 .
C3_1 H3AB_1 0.9900 .
C4_1 C5_1 1.392(7) .
C4_1 C9_1 1.509(7) .
C5_1 C10_1 1.541(16) .
C5_1 C6_1 1.594(8) .
C6_1 C7_1 1.384(5) .
C6_1 H6_1 0.9500 .
C7_1 C8_1 1.374(5) .
C7_1 H7_1 0.9500 .
C8_1 C9_1 1.397(5) .
C8_1 H8_1 0.9500 .
C9_1 C13_1 1.520(5) .
C10_1 C11_1 1.475(18) .
C10_1 C12_1 1.594(17) .
C10_1 H10_1 1.0000 .
C11_1 H11A_1 0.9800 .
C11_1 H11B_1 0.9800 .
C11_1 H11C_1 0.9800 .
C12_1 H12A_1 0.9800 .
C12_1 H12B_1 0.9800 .
C12_1 H12C_1 0.9800 .
C13_1 C14_1 1.539(4) .
C13_1 C15_1 1.545(4) .
C13_1 H13_1 1.0000 .
C14_1 H14A_1 0.9800 .
C14_1 H14B_1 0.9800 .
C14_1 H14C_1 0.9800 .
C15_1 H15A_1 0.9800 .
C15_1 H15B_1 0.9800 .
C15_1 H15C_1 0.9800 .
C16_1 C17_1 1.393(5) .
C16_1 C21_1 1.404(5) .
C17_1 C18_1 1.405(6) .
C17_1 C23_1 1.496(6) .
C18_1 C19_1 1.388(5) .
C18_1 H18_1 0.9500 .
C19_1 C20_1 1.383(5) .
C19_1 C24_1 1.513(6) .
C20_1 C21_1 1.388(5) .
C20_1 H20_1 0.9500 .
C21_1 C22_1 1.512(5) .
C22_1 H22A_1 0.9800 .
C22_1 H22B_1 0.9800 .
C22_1 H22C_1 0.9800 .
C23_1 H23A_1 0.9800 .
C23_1 H23B_1 0.9800 .
C23_1 H23C_1 0.9800 .
C24_1 H24A_1 0.9800 .
C24_1 H24B_1 0.9800 .
C24_1 H24C_1 0.9800 .
N1_11 C1_11 1.362(12) .
N1_11 C4_11 1.438(7) .
N1_11 C2_11 1.476(8) .
N2_11 C16_11 1.446(7) .
N2_11 C1_11 1.605(12) .
N2_11 C3_11 1.672(8) .
C2_11 C3_11 1.512(6) .
C2_11 H2A_11 0.9900 .
C2_11 H2AB_11 0.9900 .
C3_11 H3A_11 0.9900 .
C3_11 H3AB_11 0.9900 .
C4_11 C5_11 1.404(9) .
C4_11 C9_11 1.487(9) .
C5_11 C6_11 1.264(11) .
C5_11 C10_11 1.51(2) .
C6_11 C7_11 1.372(7) .
C6_11 H6_11 0.9500 .
C7_11 C8_11 1.373(7) .
C7_11 H7_11 0.9500 .
C8_11 C9_11 1.387(6) .
C8_11 H8_11 0.9500 .
C9_11 C13_11 1.520(6) .
C10_11 C12_11 1.46(2) .
C10_11 C11_11 1.62(2) .
C10_11 H10_11 1.0000 .
C11_11 H11A_11 0.9800 .
C11_11 H11B_11 0.9800 .
C11_11 H11C_11 0.9800 .
C12_11 H12A_11 0.9800 .
C12_11 H12B_11 0.9800 .
C12_11 H12C_11 0.9800 .
C13_11 C15_11 1.527(7) .
C13_11 C14_11 1.529(7) .
C13_11 H13_11 1.0000 .
C14_11 H14A_11 0.9800 .
C14_11 H14B_11 0.9800 .
C14_11 H14C_11 0.9800 .
C15_11 H15A_11 0.9800 .
C15_11 H15B_11 0.9800 .
C15_11 H15C_11 0.9800 .
C16_11 C17_11 1.386(6) .
C16_11 C21_11 1.418(7) .
C17_11 C18_11 1.391(7) .
C17_11 C23_11 1.494(8) .
C18_11 C19_11 1.397(7) .
C18_11 H18_11 0.9500 .
C19_11 C20_11 1.372(7) .
C19_11 C24_11 1.519(7) .
C20_11 C21_11 1.401(7) .
C20_11 H20_11 0.9500 .
C21_11 C22_11 1.502(7) .
C22_11 H22A_11 0.9800 .
C22_11 H22B_11 0.9800 .
C22_11 H22C_11 0.9800 .
C23_11 H23A_11 0.9800 .
C23_11 H23B_11 0.9800 .
C23_11 H23C_11 0.9800 .
C24_11 H24A_11 0.9800 .
C24_11 H24B_11 0.9800 .
C24_11 H24C_11 0.9800 .
C1_3 C2_3 1.336(10) .
C1_3 C6_3 1.403(11) .
C1_3 H1_3 0.9500 .
C2_3 C3_3 1.373(9) .
C2_3 H2_3 0.9500 .
C3_3 C4_3 1.372(9) .
C3_3 H3_3 0.9500 .
C4_3 C5_3 1.364(10) .
C4_3 H4_3 0.9500 .
C5_3 C6_3 1.380(10) .
C5_3 H5_3 0.9500 .
C6_3 H6_3 0.9500 .
C1_13 C6_13 1.384(8) .
C1_13 C5_13 1.385(8) .
C1_13 H1_13 0.9500 .
C2_13 C6_13 1.359(8) .
C2_13 C3_13 1.385(8) .
C2_13 H2_13 0.9500 .
C3_13 C4_13 1.388(10) .
C3_13 H3_13 0.9500 .
C4_13 C5_13 1.403(9) .
C4_13 H4_13 0.9500 .
C5_13 H5_13 0.9500 .
C6_13 H6_13 0.9500 .

loop_
_geom_torsion_atom_site_label_1
_geom_torsion_atom_site_label_2
_geom_torsion_atom_site_label_3
_geom_torsion_atom_site_label_4
_geom_torsion
_geom_torsion_site_symmetry_1
_geom_torsion_site_symmetry_4
C5 O1 B3 O2 1.49(16) . .
C5 O1 B3 B4 -178.54(15) . .
O1 B3 O2 C1 -1.77(16) . .
B4 B3 O2 C1 178.25(14) . .
O2 B3 B4 C1_11 158.1(4) . .
O1 B3 B4 C1_11 -21.8(5) . .
O2 B3 B4 C1_1 168.3(3) . .
O1 B3 B4 C1_1 -11.7(4) . .
O2 B3 B4 B4 -19.4(3) . 2_666
O1 B3 B4 B4 160.63(18) . 2_666
B3 O2 C1 C2 -176.20(17) . .
B3 O2 C1 C5 1.40(17) . .
B3 O1 C5 C3 176.96(18) . .
B3 O1 C5 C1 -0.65(17) . .
O2 C1 C5 O1 -0.47(18) . .
C2 C1 C5 O1 177.31(15) . .
O2 C1 C5 C3 -178.29(16) . .
C2 C1 C5 C3 -0.5(3) . .
O2 C1 C2 C6 177.62(17) . .
C5 C1 C2 C6 0.3(3) . .
O1 C5 C3 C4 -177.01(17) . .
C1 C5 C3 C4 0.3(3) . .
C5 C3 C4 C6 0.0(3) . .
C3 C4 C6 C2 -0.2(3) . .
C1 C2 C6 C4 0.1(3) . .
C16_1 N2_1 C1_1 N1_1 170.7(4) . .
C2_1 N2_1 C1_1 N1_1 -29.5(9) . .
C16_1 N2_1 C1_1 B4 -5.9(15) . .
C2_1 N2_1 C1_1 B4 154.0(8) . .
C4_1 N1_1 C1_1 N2_1 -149.2(7) . .
C3_1 N1_1 C1_1 N2_1 14.0(8) . .
C4_1 N1_1 C1_1 B4 27.8(11) . .
C3_1 N1_1 C1_1 B4 -169.0(7) . .
B4 B4 C1_1 N2_1 -103.9(12) 2_666 .
B3 B4 C1_1 N2_1 69.2(12) . .
B4 B4 C1_1 N1_1 80.2(8) 2_666 .
B3 B4 C1_1 N1_1 -106.7(7) . .
C1_1 N2_1 C2_1 C3_1 29.3(8) . .
C16_1 N2_1 C2_1 C3_1 -168.4(3) . .
C1_1 N1_1 C3_1 C2_1 1.7(6) . .
C4_1 N1_1 C3_1 C2_1 166.4(5) . .
N2_1 C2_1 C3_1 N1_1 -13.2(4) . .
C1_1 N1_1 C4_1 C5_1 -121.1(8) . .
C3_1 N1_1 C4_1 C5_1 76.7(7) . .
C1_1 N1_1 C4_1 C9_1 48.6(10) . .
C3_1 N1_1 C4_1 C9_1 -113.5(7) . .
N1_1 C4_1 C5_1 C10_1 8.5(11) . .
C9_1 C4_1 C5_1 C10_1 -164.1(8) . .
N1_1 C4_1 C5_1 C6_1 172.7(7) . .
C9_1 C4_1 C5_1 C6_1 0.1(9) . .
C4_1 C5_1 C6_1 C7_1 6.2(10) . .
C10_1 C5_1 C6_1 C7_1 172.9(6) . .
C5_1 C6_1 C7_1 C8_1 -5.8(6) . .
C6_1 C7_1 C8_1 C9_1 -0.2(6) . .
C7_1 C8_1 C9_1 C4_1 8.1(6) . .
C7_1 C8_1 C9_1 C13_1 176.6(3) . .
C5_1 C4_1 C9_1 C8_1 -7.3(7) . .
N1_1 C4_1 C9_1 C8_1 -178.0(5) . .
C5_1 C4_1 C9_1 C13_1 -176.6(4) . .
N1_1 C4_1 C9_1 C13_1 12.7(8) . .
C4_1 C5_1 C10_1 C11_1 121.6(11) . .
C6_1 C5_1 C10_1 C11_1 -45.9(11) . .
C4_1 C5_1 C10_1 C12_1 -109.6(11) . .
C6_1 C5_1 C10_1 C12_1 82.9(12) . .
C8_1 C9_1 C13_1 C14_1 46.2(4) . .
C4_1 C9_1 C13_1 C14_1 -143.5(4) . .
C8_1 C9_1 C13_1 C15_1 -76.4(4) . .
C4_1 C9_1 C13_1 C15_1 93.9(4) . .
C1_1 N2_1 C16_1 C17_1 83.6(8) . .
C2_1 N2_1 C16_1 C17_1 -79.1(5) . .
C1_1 N2_1 C16_1 C21_1 -102.4(8) . .
C2_1 N2_1 C16_1 C21_1 94.9(4) . .
C21_1 C16_1 C17_1 C18_1 2.0(6) . .
N2_1 C16_1 C17_1 C18_1 175.7(4) . .
C21_1 C16_1 C17_1 C23_1 -177.4(4) . .
N2_1 C16_1 C17_1 C23_1 -3.6(6) . .
C16_1 C17_1 C18_1 C19_1 -2.3(6) . .
C23_1 C17_1 C18_1 C19_1 177.1(4) . .
C17_1 C18_1 C19_1 C20_1 1.0(5) . .
C17_1 C18_1 C19_1 C24_1 -178.2(4) . .
C18_1 C19_1 C20_1 C21_1 0.6(5) . .
C24_1 C19_1 C20_1 C21_1 179.8(3) . .
C19_1 C20_1 C21_1 C16_1 -0.9(5) . .
C19_1 C20_1 C21_1 C22_1 179.6(3) . .
C17_1 C16_1 C21_1 C20_1 -0.4(5) . .
N2_1 C16_1 C21_1 C20_1 -174.5(3) . .
C17_1 C16_1 C21_1 C22_1 179.1(4) . .
N2_1 C16_1 C21_1 C22_1 5.1(5) . .
C4_11 N1_11 C1_11 B4 18.4(16) . .
C2_11 N1_11 C1_11 B4 -177.9(10) . .
C4_11 N1_11 C1_11 N2_11 -176.6(9) . .
C2_11 N1_11 C1_11 N2_11 -12.9(12) . .
B4 B4 C1_11 N1_11 76.6(11) 2_666 .
B3 B4 C1_11 N1_11 -101.2(11) . .
B4 B4 C1_11 N2_11 -89.0(9) 2_666 .
B3 B4 C1_11 N2_11 93.3(8) . .
C16_11 N2_11 C1_11 N1_11 163.8(7) . .
C3_11 N2_11 C1_11 N1_11 12.6(10) . .
C16_11 N2_11 C1_11 B4 -28.7(14) . .
C3_11 N2_11 C1_11 B4 -179.9(8) . .
C1_11 N1_11 C2_11 C3_11 5.5(8) . .
C4_11 N1_11 C2_11 C3_11 170.9(6) . .
N1_11 C2_11 C3_11 N2_11 3.1(6) . .
C16_11 N2_11 C3_11 C2_11 -159.4(5) . .
C1_11 N2_11 C3_11 C2_11 -8.7(7) . .
C1_11 N1_11 C4_11 C5_11 -118.9(10) . .
C2_11 N1_11 C4_11 C5_11 78.1(9) . .
C1_11 N1_11 C4_11 C9_11 82.7(10) . .
C2_11 N1_11 C4_11 C9_11 -80.2(7) . .
N1_11 C4_11 C5_11 C6_11 -154.1(8) . .
C9_11 C4_11 C5_11 C6_11 -9.3(12) . .
N1_11 C4_11 C5_11 C10_11 4.1(14) . .
C9_11 C4_11 C5_11 C10_11 148.9(11) . .
C4_11 C5_11 C6_11 C7_11 -8.3(11) . .
C10_11 C5_11 C6_11 C7_11 -161.5(11) . .
C5_11 C6_11 C7_11 C8_11 11.9(11) . .
C6_11 C7_11 C8_11 C9_11 2.0(7) . .
C7_11 C8_11 C9_11 C4_11 -12.1(6) . .
C7_11 C8_11 C9_11 C13_11 175.6(4) . .
C5_11 C4_11 C9_11 C8_11 19.0(10) . .
N1_11 C4_11 C9_11 C8_11 168.9(5) . .
C5_11 C4_11 C9_11 C13_11 -170.8(8) . .
N1_11 C4_11 C9_11 C13_11 -20.9(9) . .
C6_11 C5_11 C10_11 C12_11 31(2) . .
C4_11 C5_11 C10_11 C12_11 -118.0(14) . .
C6_11 C5_11 C10_11 C11_11 -84.3(16) . .
C4_11 C5_11 C10_11 C11_11 126.4(12) . .
C8_11 C9_11 C13_11 C15_11 -82.0(6) . .
C4_11 C9_11 C13_11 C15_11 109.1(7) . .
C8_11 C9_11 C13_11 C14_11 42.4(6) . .
C4_11 C9_11 C13_11 C14_11 -126.5(7) . .
C1_11 N2_11 C16_11 C17_11 99.4(10) . .
C3_11 N2_11 C16_11 C17_11 -120.1(6) . .
C1_11 N2_11 C16_11 C21_11 -87.2(10) . .
C3_11 N2_11 C16_11 C21_11 53.3(7) . .
C21_11 C16_11 C17_11 C18_11 0.4(8) . .
N2_11 C16_11 C17_11 C18_11 173.7(5) . .
C21_11 C16_11 C17_11 C23_11 -178.9(6) . .
N2_11 C16_11 C17_11 C23_11 -5.6(8) . .
C16_11 C17_11 C18_11 C19_11 -0.4(8) . .
C23_11 C17_11 C18_11 C19_11 178.9(6) . .
C17_11 C18_11 C19_11 C20_11 0.3(7) . .
C17_11 C18_11 C19_11 C24_11 -179.5(5) . .
C18_11 C19_11 C20_11 C21_11 -0.2(7) . .
C24_11 C19_11 C20_11 C21_11 179.6(5) . .
C19_11 C20_11 C21_11 C16_11 0.2(7) . .
C19_11 C20_11 C21_11 C22_11 179.1(4) . .
C17_11 C16_11 C21_11 C20_11 -0.3(7) . .
N2_11 C16_11 C21_11 C20_11 -173.8(5) . .
C17_11 C16_11 C21_11 C22_11 -179.2(5) . .
N2_11 C16_11 C21_11 C22_11 7.3(7) . .
C6_3 C1_3 C2_3 C3_3 -1.9(9) . .
C1_3 C2_3 C3_3 C4_3 3.4(9) . .
C2_3 C3_3 C4_3 C5_3 -0.7(9) . .
C3_3 C4_3 C5_3 C6_3 -3.3(9) . .
C4_3 C5_3 C6_3 C1_3 4.7(9) . .
C2_3 C1_3 C6_3 C5_3 -1.9(9) . .
C6_13 C2_13 C3_13 C4_13 2.9(8) . .
C2_13 C3_13 C4_13 C5_13 -2.2(8) . .
C6_13 C1_13 C5_13 C4_13 0.6(8) . .
C3_13 C4_13 C5_13 C1_13 0.5(8) . .
C3_13 C2_13 C6_13 C1_13 -1.8(7) . .
C5_13 C1_13 C6_13 C2_13 0.1(7) . .
